data_7134508
loop_
_publ_author_name
'Munshi, Sandip'
'Ravel-Massol, Rapha\"el'
'Garcia-Serres, Ricardo'
'Suaud, Nicolas'
'Maurice, R\'emi'
'Saffon-Merceron, Nathalie'
'M\'ezailles, Nicolas'
'Fustier-Boutignon, Marie'

_publ_section_title
;
 Freed from iron: easy release of a stable ketene from the reaction of CO
 with di-iron bis-\m2-alkylidenes
;
_journal_issue 48
_journal_name_full 'Chemical Communications'
_journal_page_first 8687
_journal_page_last 8690
_journal_paper_doi 10.1039/D5CC02019K
_journal_volume 61
_journal_year 2025
_chemical_formula_sum 'C26 H20 O P2 S2'
_chemical_formula_weight 474.48
_space_group_crystal_system monoclinic
_space_group_IT_number 15
_space_group_name_Hall '-C 2yc'
_space_group_name_H-M_alt 'C 1 2/c 1'
_atom_sites_solution_hydrogens geom
_atom_sites_solution_primary dual
_audit_creation_method SHELXL-2019/2
_audit_update_record
;
2025-02-18 deposited with the CCDC.	2025-05-06 downloaded from the CCDC.
;
_cell_angle_alpha 90
_cell_angle_beta 112.245(3)
_cell_angle_gamma 90
_cell_formula_units_Z 8
_cell_length_a 24.929(3)
_cell_length_b 9.3898(12)
_cell_length_c 21.714(3)
_cell_measurement_reflns_used 5483
_cell_measurement_temperature 193(2)
_cell_measurement_theta_max 21.47
_cell_measurement_theta_min 2.34
_cell_volume 4704.5(11)
_computing_cell_refinement 'Bruker SAINT'
_computing_data_collection 'Bruker APEX2'
_computing_data_reduction 'Bruker SAINT'
_computing_molecular_graphics 'Bruker SHELXTL'
_computing_publication_material 'Bruker SHELXTL'
_computing_structure_refinement 'SHELXL-2019/2 (Sheldrick, 2019)'
_computing_structure_solution 'SHELXT (Sheldrick 2015)'
_diffrn_ambient_temperature 193(2)
_diffrn_measured_fraction_theta_full 0.999
_diffrn_measured_fraction_theta_max 0.999
_diffrn_measurement_device_type 'Bruker kappa APEX-II CCD Quazar'
_diffrn_measurement_method 'Phi and omega scans'
_diffrn_radiation_type MoK\a
_diffrn_radiation_wavelength 0.71073
_diffrn_reflns_av_R_equivalents 0.1424
_diffrn_reflns_av_unetI/netI 0.0656
_diffrn_reflns_Laue_measured_fraction_full 0.999
_diffrn_reflns_Laue_measured_fraction_max 0.999
_diffrn_reflns_limit_h_max 31
_diffrn_reflns_limit_h_min -30
_diffrn_reflns_limit_k_max 11
_diffrn_reflns_limit_k_min -11
_diffrn_reflns_limit_l_max 27
_diffrn_reflns_limit_l_min -27
_diffrn_reflns_number 80799
_diffrn_reflns_point_group_measured_fraction_full 0.999
_diffrn_reflns_point_group_measured_fraction_max 0.999
_diffrn_reflns_theta_full 25.242
_diffrn_reflns_theta_max 26.369
_diffrn_reflns_theta_min 2.027
_diffrn_source 'Incoatec microfocus sealed tube'
_exptl_absorpt_coefficient_mu 0.379
_exptl_absorpt_correction_T_max 0.7361
_exptl_absorpt_correction_T_min 0.6792
_exptl_absorpt_correction_type multi-scan
_exptl_absorpt_process_details 'SADABS (Bruker-AXS)'
_exptl_crystal_colour colourless
_exptl_crystal_density_diffrn 1.340
_exptl_crystal_description needle
_exptl_crystal_F_000 1968
_exptl_crystal_size_max 0.160
_exptl_crystal_size_mid 0.050
_exptl_crystal_size_min 0.030
_refine_diff_density_max 0.699
_refine_diff_density_min -0.481
_refine_diff_density_rms 0.075
_refine_ls_extinction_method none
_refine_ls_goodness_of_fit_ref 1.032
_refine_ls_hydrogen_treatment constr
_refine_ls_matrix_type full
_refine_ls_number_parameters 280
_refine_ls_number_reflns 4822
_refine_ls_number_restraints 0
_refine_ls_restrained_S_all 1.032
_refine_ls_R_factor_all 0.1173
_refine_ls_R_factor_gt 0.0614
_refine_ls_shift/su_max 0.000
_refine_ls_shift/su_mean 0.000
_refine_ls_structure_factor_coef Fsqd
_refine_ls_weighting_details 'w=1/[\s^2^(Fo^2^)+(0.0653P)^2^+13.0490P] where P=(Fo^2^+2Fc^2^)/3'
_refine_ls_weighting_scheme calc
_refine_ls_wR_factor_gt 0.1360
_refine_ls_wR_factor_ref 0.1646
_reflns_Friedel_coverage 0.000
_reflns_number_gt 2980
_reflns_number_total 4822
_reflns_threshold_expression 'I > 2\s(I)'
_cod_data_source_file d5cc02019k2.cif
_cod_data_source_block 4
_cod_depositor_comments 'Adding full bibliography for 7134507--7134508.cif.'
_cod_original_cell_volume 4704.4(10)
_cod_original_sg_symbol_H-M 'C 2/c'
_cod_database_code 7134508
_shelx_shelxl_version_number 2019/2
_shelx_space_group_comment
; 
The symmetry employed for this shelxl refinement is uniquely defined 
by the following loop, which should always be used as a source of 
symmetry information in preference to the above space-group names. 
They are only intended as comments. 
;
_shelx_estimated_absorpt_t_min 0.942
_shelx_estimated_absorpt_t_max 0.989

loop_
_space_group_symop_operation_xyz
'x, y, z'
'-x, y, -z+1/2'
'x+1/2, y+1/2, z'
'-x+1/2, y+1/2, -z+1/2'
'-x, -y, -z'
'x, -y, z-1/2'
'-x+1/2, -y+1/2, -z'
'x+1/2, -y+1/2, z-1/2'

loop_
_atom_site_label
_atom_site_type_symbol
_atom_site_fract_x
_atom_site_fract_y
_atom_site_fract_z
_atom_site_U_iso_or_equiv
_atom_site_adp_type
_atom_site_occupancy
_atom_site_site_symmetry_order
_atom_site_calc_flag
_atom_site_refinement_flags_posn
_atom_site_refinement_flags_adp
_atom_site_refinement_flags_occupancy
_atom_site_disorder_assembly
_atom_site_disorder_group
P1 P 0.34925(5) 0.55309(11) 0.28486(5) 0.0343(3) Uani 1 1 d . . . . .
P2 P 0.37249(4) 0.49434(11) 0.44107(5) 0.0324(3) Uani 1 1 d . . . . .
S1 S 0.26664(5) 0.59223(13) 0.25653(6) 0.0446(3) Uani 1 1 d . . . . .
S2 S 0.42944(5) 0.38207(12) 0.51113(5) 0.0417(3) Uani 1 1 d . . . . .
O1 O 0.44175(18) 0.2527(4) 0.36407(19) 0.0799(12) Uani 1 1 d . . . . .
C1 C 0.37778(17) 0.4539(4) 0.36247(19) 0.0322(9) Uani 1 1 d . . . . .
C2 C 0.4110(2) 0.3492(6) 0.3638(2) 0.0548(13) Uani 1 1 d . . . . .
C3 C 0.36522(17) 0.4396(4) 0.22646(19) 0.0362(9) Uani 1 1 d . . . . .
C4 C 0.3290(2) 0.3251(5) 0.2005(2) 0.0513(12) Uani 1 1 d . . . . .
H4 H 0.297262 0.308586 0.213741 0.062 Uiso 1 1 calc R U . . .
C5 C 0.3383(2) 0.2343(5) 0.1556(2) 0.0538(12) Uani 1 1 d . . . . .
H5 H 0.313297 0.155237 0.138577 0.065 Uiso 1 1 calc R U . . .
C6 C 0.3827(2) 0.2572(5) 0.1357(2) 0.0576(13) Uani 1 1 d . . . . .
H6 H 0.389172 0.193881 0.105082 0.069 Uiso 1 1 calc R U . . .
C7 C 0.4181(3) 0.3705(7) 0.1596(3) 0.086(2) Uani 1 1 d . . . . .
H7 H 0.449269 0.386424 0.145281 0.103 Uiso 1 1 calc R U . . .
C8 C 0.4096(2) 0.4631(6) 0.2043(3) 0.0683(16) Uani 1 1 d . . . . .
H8 H 0.434312 0.543234 0.219932 0.082 Uiso 1 1 calc R U . . .
C9 C 0.39594(18) 0.7072(4) 0.29819(19) 0.0364(10) Uani 1 1 d . . . . .
C10 C 0.3719(2) 0.8373(5) 0.2711(2) 0.0507(12) Uani 1 1 d . . . . .
H10 H 0.331226 0.846444 0.247978 0.061 Uiso 1 1 calc R U . . .
C11 C 0.4080(3) 0.9534(5) 0.2782(3) 0.0650(15) Uani 1 1 d . . . . .
H11 H 0.391915 1.042753 0.259912 0.078 Uiso 1 1 calc R U . . .
C12 C 0.4669(3) 0.9407(5) 0.3115(3) 0.0597(14) Uani 1 1 d . . . . .
H12 H 0.491231 1.020565 0.314831 0.072 Uiso 1 1 calc R U . . .
C13 C 0.4907(2) 0.8143(6) 0.3399(3) 0.0582(13) Uani 1 1 d . . . . .
H13 H 0.531356 0.806710 0.363908 0.070 Uiso 1 1 calc R U . . .
C14 C 0.45506(19) 0.6966(5) 0.3334(2) 0.0475(11) Uani 1 1 d . . . . .
H14 H 0.471389 0.608493 0.353184 0.057 Uiso 1 1 calc R U . . .
C15 C 0.38186(17) 0.6850(4) 0.45160(19) 0.0354(9) Uani 1 1 d . . . . .
C16 C 0.3392(2) 0.7781(5) 0.4127(2) 0.0472(11) Uani 1 1 d . . . . .
H16 H 0.303455 0.742660 0.381878 0.057 Uiso 1 1 calc R U . . .
C17 C 0.3496(3) 0.9245(5) 0.4194(3) 0.0567(13) Uani 1 1 d . . . . .
H17 H 0.320822 0.988710 0.392428 0.068 Uiso 1 1 calc R U . . .
C18 C 0.4006(3) 0.9767(5) 0.4643(3) 0.0598(14) Uani 1 1 d . . . . .
H18 H 0.407071 1.076571 0.468634 0.072 Uiso 1 1 calc R U . . .
C19 C 0.4430(2) 0.8834(5) 0.5035(3) 0.0557(13) Uani 1 1 d . . . . .
H19 H 0.478305 0.919571 0.535012 0.067 Uiso 1 1 calc R U . . .
C20 C 0.43380(19) 0.7367(5) 0.4967(2) 0.0448(11) Uani 1 1 d . . . . .
H20 H 0.463054 0.672703 0.522891 0.054 Uiso 1 1 calc R U . . .
C21 C 0.29938(18) 0.4540(5) 0.4336(2) 0.0396(10) Uani 1 1 d . . . . .
C22 C 0.2788(2) 0.5214(5) 0.4771(2) 0.0507(12) Uani 1 1 d . . . . .
H22 H 0.300687 0.595935 0.504893 0.061 Uiso 1 1 calc R U . . .
C23 C 0.2266(2) 0.4804(7) 0.4801(3) 0.0691(16) Uani 1 1 d . . . . .
H23 H 0.211691 0.529253 0.508506 0.083 Uiso 1 1 calc R U . . .
C24 C 0.1964(2) 0.3683(7) 0.4418(3) 0.0727(18) Uani 1 1 d . . . . .
H24 H 0.161413 0.337244 0.445233 0.087 Uiso 1 1 calc R U . . .
C25 C 0.2163(2) 0.3013(6) 0.3988(3) 0.0648(15) Uani 1 1 d . . . . .
H25 H 0.194756 0.224970 0.372106 0.078 Uiso 1 1 calc R U . . .
C26 C 0.26763(19) 0.3439(5) 0.3940(2) 0.0504(12) Uani 1 1 d . . . . .
H26 H 0.281088 0.297963 0.363550 0.060 Uiso 1 1 calc R U . . .

loop_
_atom_site_aniso_label
_atom_site_aniso_U_11
_atom_site_aniso_U_22
_atom_site_aniso_U_33
_atom_site_aniso_U_23
_atom_site_aniso_U_13
_atom_site_aniso_U_12
P1 0.0382(6) 0.0353(6) 0.0310(6) 0.0006(5) 0.0149(5) 0.0012(5)
P2 0.0350(6) 0.0336(6) 0.0300(5) -0.0011(5) 0.0140(4) -0.0003(5)
S1 0.0371(6) 0.0529(7) 0.0419(6) 0.0002(5) 0.0129(5) 0.0070(5)
S2 0.0436(6) 0.0408(6) 0.0380(6) 0.0051(5) 0.0123(5) 0.0028(5)
O1 0.105(3) 0.069(3) 0.072(3) 0.004(2) 0.040(2) 0.038(2)
C1 0.033(2) 0.034(2) 0.031(2) 0.0006(17) 0.0137(17) 0.0034(18)
C2 0.065(3) 0.062(3) 0.040(3) -0.001(2) 0.022(2) 0.006(3)
C3 0.040(2) 0.041(2) 0.029(2) 0.0004(18) 0.0144(18) 0.0012(19)
C4 0.054(3) 0.047(3) 0.060(3) -0.013(2) 0.031(2) -0.011(2)
C5 0.066(3) 0.048(3) 0.051(3) -0.014(2) 0.025(3) -0.005(2)
C6 0.078(4) 0.056(3) 0.051(3) -0.012(3) 0.039(3) 0.001(3)
C7 0.095(4) 0.094(5) 0.104(5) -0.043(4) 0.079(4) -0.031(4)
C8 0.073(4) 0.073(4) 0.084(4) -0.032(3) 0.058(3) -0.031(3)
C9 0.046(3) 0.033(2) 0.030(2) 0.0005(17) 0.0150(19) -0.0030(19)
C10 0.061(3) 0.040(3) 0.048(3) 0.004(2) 0.018(2) 0.005(2)
C11 0.096(4) 0.041(3) 0.059(3) 0.010(2) 0.030(3) -0.002(3)
C12 0.083(4) 0.048(3) 0.052(3) -0.003(3) 0.031(3) -0.025(3)
C13 0.052(3) 0.060(3) 0.060(3) 0.004(3) 0.018(3) -0.015(3)
C14 0.045(3) 0.042(3) 0.053(3) 0.005(2) 0.016(2) -0.004(2)
C15 0.041(2) 0.042(2) 0.030(2) -0.0025(18) 0.0220(19) -0.0029(19)
C16 0.057(3) 0.041(3) 0.048(3) 0.002(2) 0.026(2) 0.011(2)
C17 0.087(4) 0.044(3) 0.056(3) 0.003(2) 0.046(3) 0.016(3)
C18 0.093(4) 0.042(3) 0.067(4) -0.007(3) 0.056(3) -0.012(3)
C19 0.067(3) 0.044(3) 0.067(3) -0.007(3) 0.038(3) -0.019(3)
C20 0.045(3) 0.044(3) 0.052(3) -0.005(2) 0.027(2) -0.005(2)
C21 0.039(2) 0.048(3) 0.035(2) 0.009(2) 0.0182(19) -0.001(2)
C22 0.053(3) 0.062(3) 0.047(3) 0.000(2) 0.031(2) -0.001(2)
C23 0.061(3) 0.097(5) 0.066(4) 0.021(3) 0.044(3) 0.015(3)
C24 0.044(3) 0.108(5) 0.068(4) 0.045(4) 0.023(3) -0.001(3)
C25 0.053(3) 0.083(4) 0.048(3) 0.014(3) 0.008(3) -0.023(3)
C26 0.050(3) 0.062(3) 0.041(3) -0.001(2) 0.019(2) -0.018(2)

loop_
_atom_type_symbol
_atom_type_description
_atom_type_scat_dispersion_real
_atom_type_scat_dispersion_imag
_atom_type_scat_source
C C 0.0033 0.0016 'International Tables Vol C Tables 4.2.6.8 and 6.1.1.4'
H H 0.0000 0.0000 'International Tables Vol C Tables 4.2.6.8 and 6.1.1.4'
O O 0.0106 0.0060 'International Tables Vol C Tables 4.2.6.8 and 6.1.1.4'
P P 0.1023 0.0942 'International Tables Vol C Tables 4.2.6.8 and 6.1.1.4'
S S 0.1246 0.1234 'International Tables Vol C Tables 4.2.6.8 and 6.1.1.4'

loop_
_geom_angle_atom_site_label_1
_geom_angle_atom_site_label_2
_geom_angle_atom_site_label_3
_geom_angle
_geom_angle_site_symmetry_1
_geom_angle_site_symmetry_3
_geom_angle_publ_flag
C9 P1 C3 106.48(19) . . ?
C9 P1 C1 105.01(18) . . ?
C3 P1 C1 103.59(18) . . ?
C9 P1 S1 116.01(15) . . ?
C3 P1 S1 112.08(14) . . ?
C1 P1 S1 112.66(14) . . ?
C1 P2 C21 107.70(19) . . ?
C1 P2 C15 106.02(18) . . ?
C21 P2 C15 107.2(2) . . ?
C1 P2 S2 109.42(14) . . ?
C21 P2 S2 111.60(14) . . ?
C15 P2 S2 114.54(14) . . ?
C2 C1 P2 114.8(3) . . ?
C2 C1 P1 115.9(3) . . ?
P2 C1 P1 128.8(2) . . ?
O1 C2 C1 179.0(5) . . ?
C4 C3 C8 118.0(4) . . ?
C4 C3 P1 117.4(3) . . ?
C8 C3 P1 124.5(3) . . ?
C5 C4 C3 120.7(4) . . ?
C5 C4 H4 119.7 . . ?
C3 C4 H4 119.7 . . ?
C6 C5 C4 120.4(5) . . ?
C6 C5 H5 119.8 . . ?
C4 C5 H5 119.8 . . ?
C5 C6 C7 119.9(5) . . ?
C5 C6 H6 120.1 . . ?
C7 C6 H6 120.1 . . ?
C6 C7 C8 120.8(5) . . ?
C6 C7 H7 119.6 . . ?
C8 C7 H7 119.6 . . ?
C7 C8 C3 120.2(5) . . ?
C7 C8 H8 119.9 . . ?
C3 C8 H8 119.9 . . ?
C14 C9 C10 119.7(4) . . ?
C14 C9 P1 121.1(3) . . ?
C10 C9 P1 119.1(3) . . ?
C11 C10 C9 119.1(5) . . ?
C11 C10 H10 120.4 . . ?
C9 C10 H10 120.4 . . ?
C12 C11 C10 120.7(5) . . ?
C12 C11 H11 119.7 . . ?
C10 C11 H11 119.7 . . ?
C13 C12 C11 120.6(5) . . ?
C13 C12 H12 119.7 . . ?
C11 C12 H12 119.7 . . ?
C12 C13 C14 119.5(5) . . ?
C12 C13 H13 120.3 . . ?
C14 C13 H13 120.3 . . ?
C9 C14 C13 120.3(4) . . ?
C9 C14 H14 119.8 . . ?
C13 C14 H14 119.8 . . ?
C20 C15 C16 120.4(4) . . ?
C20 C15 P2 118.6(3) . . ?
C16 C15 P2 120.9(3) . . ?
C15 C16 C17 119.2(5) . . ?
C15 C16 H16 120.4 . . ?
C17 C16 H16 120.4 . . ?
C18 C17 C16 120.8(5) . . ?
C18 C17 H17 119.6 . . ?
C16 C17 H17 119.6 . . ?
C17 C18 C19 119.8(5) . . ?
C17 C18 H18 120.1 . . ?
C19 C18 H18 120.1 . . ?
C18 C19 C20 120.1(5) . . ?
C18 C19 H19 119.9 . . ?
C20 C19 H19 119.9 . . ?
C15 C20 C19 119.6(5) . . ?
C15 C20 H20 120.2 . . ?
C19 C20 H20 120.2 . . ?
C22 C21 C26 119.5(4) . . ?
C22 C21 P2 117.6(3) . . ?
C26 C21 P2 122.1(3) . . ?
C23 C22 C21 120.2(5) . . ?
C23 C22 H22 119.9 . . ?
C21 C22 H22 119.9 . . ?
C24 C23 C22 119.5(5) . . ?
C24 C23 H23 120.2 . . ?
C22 C23 H23 120.2 . . ?
C25 C24 C23 120.6(5) . . ?
C25 C24 H24 119.7 . . ?
C23 C24 H24 119.7 . . ?
C24 C25 C26 120.3(5) . . ?
C24 C25 H25 119.8 . . ?
C26 C25 H25 119.8 . . ?
C25 C26 C21 119.7(5) . . ?
C25 C26 H26 120.1 . . ?
C21 C26 H26 120.1 . . ?

loop_
_geom_bond_atom_site_label_1
_geom_bond_atom_site_label_2
_geom_bond_distance
_geom_bond_site_symmetry_2
_geom_bond_publ_flag
P1 C9 1.811(4) . ?
P1 C3 1.813(4) . ?
P1 C1 1.818(4) . ?
P1 S1 1.9480(15) . ?
P2 C1 1.801(4) . ?
P2 C21 1.808(4) . ?
P2 C15 1.809(4) . ?
P2 S2 1.9509(15) . ?
O1 C2 1.184(6) . ?
C1 C2 1.280(6) . ?
C3 C4 1.380(6) . ?
C3 C8 1.381(6) . ?
C4 C5 1.380(6) . ?
C4 H4 0.9500 . ?
C5 C6 1.350(7) . ?
C5 H5 0.9500 . ?
C6 C7 1.354(7) . ?
C6 H6 0.9500 . ?
C7 C8 1.379(7) . ?
C7 H7 0.9500 . ?
C8 H8 0.9500 . ?
C9 C14 1.383(6) . ?
C9 C10 1.389(6) . ?
C10 C11 1.385(7) . ?
C10 H10 0.9500 . ?
C11 C12 1.374(7) . ?
C11 H11 0.9500 . ?
C12 C13 1.366(7) . ?
C12 H12 0.9500 . ?
C13 C14 1.392(6) . ?
C13 H13 0.9500 . ?
C14 H14 0.9500 . ?
C15 C20 1.382(6) . ?
C15 C16 1.388(6) . ?
C16 C17 1.396(6) . ?
C16 H16 0.9500 . ?
C17 C18 1.367(7) . ?
C17 H17 0.9500 . ?
C18 C19 1.388(7) . ?
C18 H18 0.9500 . ?
C19 C20 1.396(6) . ?
C19 H19 0.9500 . ?
C20 H20 0.9500 . ?
C21 C22 1.385(6) . ?
C21 C26 1.386(6) . ?
C22 C23 1.383(7) . ?
C22 H22 0.9500 . ?
C23 C24 1.376(8) . ?
C23 H23 0.9500 . ?
C24 C25 1.364(8) . ?
C24 H24 0.9500 . ?
C25 C26 1.382(6) . ?
C25 H25 0.9500 . ?
C26 H26 0.9500 . ?

loop_
_geom_torsion_atom_site_label_1
_geom_torsion_atom_site_label_2
_geom_torsion_atom_site_label_3
_geom_torsion_atom_site_label_4
_geom_torsion
_geom_torsion_site_symmetry_1
_geom_torsion_site_symmetry_2
_geom_torsion_site_symmetry_3
_geom_torsion_site_symmetry_4
_geom_torsion_publ_flag
C21 P2 C1 C2 -112.9(4) . . . . ?
C15 P2 C1 C2 132.6(4) . . . . ?
S2 P2 C1 C2 8.6(4) . . . . ?
C21 P2 C1 P1 74.9(3) . . . . ?
C15 P2 C1 P1 -39.7(3) . . . . ?
S2 P2 C1 P1 -163.7(2) . . . . ?
C9 P1 C1 C2 -98.3(4) . . . . ?
C3 P1 C1 C2 13.2(4) . . . . ?
S1 P1 C1 C2 134.5(3) . . . . ?
C9 P1 C1 P2 73.9(3) . . . . ?
C3 P1 C1 P2 -174.6(3) . . . . ?
S1 P1 C1 P2 -53.3(3) . . . . ?
C9 P1 C3 C4 -170.4(3) . . . . ?
C1 P1 C3 C4 79.1(4) . . . . ?
S1 P1 C3 C4 -42.6(4) . . . . ?
C9 P1 C3 C8 6.9(5) . . . . ?
C1 P1 C3 C8 -103.6(4) . . . . ?
S1 P1 C3 C8 134.7(4) . . . . ?
C8 C3 C4 C5 2.3(7) . . . . ?
P1 C3 C4 C5 179.8(4) . . . . ?
C3 C4 C5 C6 -0.8(8) . . . . ?
C4 C5 C6 C7 -0.5(8) . . . . ?
C5 C6 C7 C8 0.3(10) . . . . ?
C6 C7 C8 C3 1.3(10) . . . . ?
C4 C3 C8 C7 -2.5(8) . . . . ?
P1 C3 C8 C7 -179.8(5) . . . . ?
C3 P1 C9 C14 -70.6(4) . . . . ?
C1 P1 C9 C14 38.9(4) . . . . ?
S1 P1 C9 C14 163.9(3) . . . . ?
C3 P1 C9 C10 107.8(4) . . . . ?
C1 P1 C9 C10 -142.7(3) . . . . ?
S1 P1 C9 C10 -17.7(4) . . . . ?
C14 C9 C10 C11 1.9(7) . . . . ?
P1 C9 C10 C11 -176.6(4) . . . . ?
C9 C10 C11 C12 0.1(7) . . . . ?
C10 C11 C12 C13 -1.9(8) . . . . ?
C11 C12 C13 C14 1.7(8) . . . . ?
C10 C9 C14 C13 -2.1(7) . . . . ?
P1 C9 C14 C13 176.3(4) . . . . ?
C12 C13 C14 C9 0.3(7) . . . . ?
C1 P2 C15 C20 -105.7(3) . . . . ?
C21 P2 C15 C20 139.5(3) . . . . ?
S2 P2 C15 C20 15.1(4) . . . . ?
C1 P2 C15 C16 70.7(4) . . . . ?
C21 P2 C15 C16 -44.1(4) . . . . ?
S2 P2 C15 C16 -168.5(3) . . . . ?
C20 C15 C16 C17 0.4(6) . . . . ?
P2 C15 C16 C17 -176.0(3) . . . . ?
C15 C16 C17 C18 -0.9(7) . . . . ?
C16 C17 C18 C19 0.5(7) . . . . ?
C17 C18 C19 C20 0.6(7) . . . . ?
C16 C15 C20 C19 0.7(6) . . . . ?
P2 C15 C20 C19 177.1(3) . . . . ?
C18 C19 C20 C15 -1.2(7) . . . . ?
C1 P2 C21 C22 -157.4(3) . . . . ?
C15 P2 C21 C22 -43.7(4) . . . . ?
S2 P2 C21 C22 82.5(4) . . . . ?
C1 P2 C21 C26 32.9(4) . . . . ?
C15 P2 C21 C26 146.6(4) . . . . ?
S2 P2 C21 C26 -87.2(4) . . . . ?
C26 C21 C22 C23 -1.0(7) . . . . ?
P2 C21 C22 C23 -170.9(4) . . . . ?
C21 C22 C23 C24 2.8(8) . . . . ?
C22 C23 C24 C25 -2.8(8) . . . . ?
C23 C24 C25 C26 1.0(8) . . . . ?
C24 C25 C26 C21 0.9(8) . . . . ?
C22 C21 C26 C25 -0.9(7) . . . . ?
P2 C21 C26 C25 168.7(4) . . . . ?
